data_7236750
loop_
_publ_author_name
'Yamada, Shigeyuki'
'Yamaguchi, Shun'
'Tsutsumi, Osamu'

_publ_section_title
;
 Electron-density distribution tuning for enhanced thermal stability of
 luminescent gold complexes
;
_journal_issue 31
_journal_name_full 'Journal of Materials Chemistry C'
_journal_page_first 7977
_journal_paper_doi 10.1039/C7TC00728K
_journal_volume 5
_journal_year 2017
_chemical_formula_sum 'C15 H15 Au F3 N'
_chemical_formula_weight 463.25
_space_group_crystal_system triclinic
_space_group_IT_number 2
_space_group_name_Hall '-P 1'
_space_group_name_H-M_alt 'P -1'
_atom_sites_solution_hydrogens geom
_audit_update_record
;
2016-01-15 deposited with the CCDC.
2017-07-20 downloaded from the CCDC.
;
_cell_angle_alpha 98.152(4)
_cell_angle_beta 104.868(4)
_cell_angle_gamma 92.540(4)
_cell_formula_units_Z 2
_cell_length_a 7.7708(15)
_cell_length_b 8.3156(17)
_cell_length_c 12.492(3)
_cell_measurement_reflns_used 121
_cell_measurement_temperature 296
_cell_measurement_theta_max 27.3171
_cell_measurement_theta_min 5.1327
_cell_volume 769.6(3)
_computing_structure_refinement 'SHELXL-2014/6 (Sheldrick, 2014)'
_diffrn_ambient_temperature 296
_diffrn_measured_fraction_theta_full 0.995
_diffrn_measured_fraction_theta_max 0.995
_diffrn_measurement_device_type 'Bruker D8 goniometer'
_diffrn_measurement_method 'omega scans'
_diffrn_radiation_wavelength 0.71073
_diffrn_reflns_av_R_equivalents 0.0299
_diffrn_reflns_av_unetI/netI 0.0342
_diffrn_reflns_limit_h_max 9
_diffrn_reflns_limit_h_min -9
_diffrn_reflns_limit_k_max 9
_diffrn_reflns_limit_k_min -9
_diffrn_reflns_limit_l_max 14
_diffrn_reflns_limit_l_min -14
_diffrn_reflns_number 7556
_diffrn_reflns_theta_full 25.02
_diffrn_reflns_theta_max 25.02
_diffrn_reflns_theta_min 2.48
_exptl_absorpt_coefficient_mu 9.579
_exptl_absorpt_correction_T_max 0.40
_exptl_absorpt_correction_T_min 0.40
_exptl_absorpt_correction_type multi-scan
_exptl_absorpt_process_details 'SADABS V2014/4 (Bruker AXS Inc.)'
_exptl_crystal_colour colorless
_exptl_crystal_density_diffrn 1.999
_exptl_crystal_density_method 'not measured'
_exptl_crystal_description plate
_exptl_crystal_F_000 436
_exptl_crystal_preparation Luminescent
_exptl_crystal_recrystallization_method 'Re-crystallisation from solvent: hexane/dichloromethane'
_exptl_crystal_size_max 0.10
_exptl_crystal_size_mid 0.05
_exptl_crystal_size_min 0.05
_refine_diff_density_max 2.755
_refine_diff_density_min -2.658
_refine_ls_extinction_method none
_refine_ls_goodness_of_fit_ref 2.369
_refine_ls_hydrogen_treatment constr
_refine_ls_matrix_type full
_refine_ls_number_parameters 182
_refine_ls_number_reflns 2502
_refine_ls_number_restraints 96
_refine_ls_restrained_S_all 2.356
_refine_ls_R_factor_all 0.0882
_refine_ls_R_factor_gt 0.0831
_refine_ls_shift/su_max 0.000
_refine_ls_shift/su_mean 0.000
_refine_ls_structure_factor_coef Fsqd
_refine_ls_weighting_details 'w=1/[\s^2^(Fo^2^)+(0.1000P)^2^+0.6788P] where P=(Fo^2^+2Fc^2^)/3'
_refine_ls_weighting_scheme calc
_refine_ls_wR_factor_gt 0.2699
_refine_ls_wR_factor_ref 0.2798
_reflns_number_gt 2312
_reflns_number_total 2502
_reflns_threshold_expression 'I > 2\s(I)'
_cod_data_source_file c7tc00728k2.cif
_cod_data_source_block I
_cod_database_code 7236750

loop_
_space_group_symop_operation_xyz
'x, y, z'
'-x, -y, -z'

loop_
_atom_site_type_symbol
_atom_site_label
_atom_site_fract_x
_atom_site_fract_y
_atom_site_fract_z
_atom_site_U_iso_or_equiv
_atom_site_adp_type
_atom_site_calc_flag
_atom_site_refinement_flags_adp
_atom_site_refinement_flags_posn
_atom_site_occupancy
Au Au01 0.67880(8) 0.58091(8) 0.45972(5) 0.0562(4) Uani d . . 1
C C1 0.240(3) 1.333(2) 0.0576(16) 0.084(7) Uani d . D 1
C C2 0.301(2) 1.206(2) 0.1260(19) 0.069(6) Uani d . . 1
C C3 0.311(3) 1.055(3) 0.0736(17) 0.076(6) Uani d . . 1
H H3 0.273 1.0322 -0.006 0.091 Uiso calc U R 1
C C4 0.355(3) 1.241(3) 0.2420(19) 0.074(6) Uani d . . 1
H H4 0.3484 1.3466 0.2798 0.089 Uiso calc U R 1
C C5 0.374(3) 0.933(3) 0.1343(19) 0.071(6) Uani d . . 1
H H5 0.3832 0.8277 0.0957 0.086 Uiso calc U R 1
C C6 0.419(3) 1.119(3) 0.3017(18) 0.060(5) Uani d . . 1
H H6 0.4602 1.1458 0.3811 0.072 Uiso calc U R 1
C C7 0.427(2) 0.963(2) 0.2535(18) 0.054(4) Uani d . . 1
C C8 0.502(2) 0.843(2) 0.3131(16) 0.051(4) Uani d U D 1
C C9 0.557(2) 0.736(2) 0.3667(16) 0.058(5) Uani d U D 1
C C10 0.806(2) 0.438(2) 0.5555(15) 0.047(4) Uani d U D 1
C C11 0.961(4) 0.269(2) 0.7100(19) 0.113(14) Uani d . D 1
H H11A 0.8806 0.2609 0.7593 0.135 Uiso calc U R 1
H H11B 1.078 0.3233 0.7557 0.135 Uiso calc U R 1
C C12 0.983(3) 0.0986(18) 0.6498(14) 0.057(4) Uani d U D 1
H H12A 1.0587 0.109 0.5978 0.068 Uiso calc U R 1
H H12B 0.8652 0.0448 0.6058 0.068 Uiso calc U R 1
C C13 1.072(3) -0.0041(16) 0.7397(14) 0.055(3) Uani d U D 1
H H13A 1.1899 0.0515 0.7831 0.066 Uiso calc U R 1
H H13B 0.9972 -0.0105 0.7923 0.066 Uiso calc U R 1
C C14 1.099(3) -0.1787(16) 0.6890(16) 0.062(4) Uani d U D 1
H H14A 1.1806 -0.1728 0.6401 0.075 Uiso calc U R 1
H H14B 0.9827 -0.2323 0.6418 0.075 Uiso calc U R 1
C C15 1.177(4) -0.283(3) 0.780(2) 0.082(7) Uani d U D 1
H H15A 1.306 -0.253 0.8101 0.124 Uiso calc U R 1
H H15B 1.1571 -0.3987 0.7473 0.124 Uiso calc U R 1
H H15C 1.1186 -0.2633 0.8409 0.124 Uiso calc U R 1
F F1 0.332(4) 1.357(4) -0.017(3) 0.175(11) Uani d U D 1
F F2 0.075(3) 1.293(3) -0.012(2) 0.151(9) Uani d U D 1
F F3 0.214(4) 1.472(2) 0.1191(18) 0.123(7) Uani d U D 1
N N1 0.883(2) 0.359(2) 0.6185(14) 0.059(4) Uani d U D 1

loop_
_atom_site_aniso_label
_atom_site_aniso_U_11
_atom_site_aniso_U_22
_atom_site_aniso_U_33
_atom_site_aniso_U_12
_atom_site_aniso_U_13
_atom_site_aniso_U_23
Au01 0.0588(6) 0.0612(6) 0.0469(6) 0.0088(4) 0.0103(4) 0.0087(4)
C1 0.083(16) 0.103(18) 0.087(18) 0.029(13) 0.036(14) 0.055(15)
C2 0.079(14) 0.064(11) 0.059(13) 0.028(10) 0.005(10) 0.008(9)
C3 0.103(17) 0.065(11) 0.040(10) 0.010(11) -0.005(10) -0.010(8)
C4 0.081(15) 0.070(12) 0.056(12) 0.020(10) 0.000(10) -0.010(10)
C5 0.099(16) 0.056(10) 0.050(12) 0.020(10) 0.001(10) 0.004(8)
C6 0.055(11) 0.087(14) 0.043(10) 0.019(9) 0.020(8) 0.009(9)
C7 0.038(8) 0.059(10) 0.069(12) -0.005(7) 0.018(8) 0.018(9)
C8 0.045(7) 0.064(8) 0.044(7) 0.007(6) 0.007(6) 0.012(6)
C9 0.045(7) 0.081(9) 0.057(8) -0.013(6) 0.036(7) 0.002(7)
C10 0.043(7) 0.057(7) 0.048(7) -0.002(6) 0.021(6) 0.012(6)
C11 0.19(3) 0.057(12) 0.056(14) -0.041(16) -0.028(17) 0.018(11)
C12 0.061(9) 0.051(7) 0.050(8) -0.003(7) 0.004(7) 0.001(7)
C13 0.066(8) 0.041(6) 0.054(8) 0.001(6) 0.009(6) 0.009(6)
C14 0.074(9) 0.038(6) 0.067(9) 0.003(6) 0.006(7) 0.005(6)
C15 0.092(14) 0.066(11) 0.083(14) 0.022(10) 0.014(12) 0.005(10)
F1 0.194(19) 0.171(16) 0.182(18) 0.054(14) 0.062(15) 0.073(14)
F2 0.156(15) 0.132(13) 0.139(15) 0.037(12) -0.025(12) 0.044(12)
F3 0.164(16) 0.087(10) 0.111(12) 0.049(10) 0.015(11) 0.021(9)
N1 0.062(7) 0.065(7) 0.058(7) -0.005(6) 0.030(6) 0.015(6)

loop_
_atom_type_symbol
_atom_type_description
_atom_type_scat_dispersion_real
_atom_type_scat_dispersion_imag
_atom_type_scat_source
C C 0.0033 0.0016 'International Tables Vol C Tables 4.2.6.8 and 6.1.1.4'
H H 0.0000 0.0000 'International Tables Vol C Tables 4.2.6.8 and 6.1.1.4'
N N 0.0061 0.0033 'International Tables Vol C Tables 4.2.6.8 and 6.1.1.4'
F F 0.0171 0.0103 'International Tables Vol C Tables 4.2.6.8 and 6.1.1.4'
Au Au -2.0133 8.8022 'International Tables Vol C Tables 4.2.6.8 and 6.1.1.4'

loop_
_geom_angle_atom_site_label_1
_geom_angle_atom_site_label_2
_geom_angle_atom_site_label_3
_geom_angle
C10 Au01 C9 177.3(6)
F3 C1 F1 114.(2)
F3 C1 F2 101.1(19)
F1 C1 F2 100.(3)
F3 C1 C2 112.7(18)
F1 C1 C2 115.2(19)
F2 C1 C2 112.3(18)
C3 C2 C4 120.(2)
C3 C2 C1 119.(2)
C4 C2 C1 121.5(19)
C2 C3 C5 121.(2)
C2 C3 H3 119.5
C5 C3 H3 119.5
C6 C4 C2 119.(2)
C6 C4 H4 120.4
C2 C4 H4 120.4
C3 C5 C7 120.7(19)
C3 C5 H5 119.6
C7 C5 H5 119.6
C7 C6 C4 124.(2)
C7 C6 H6 118.1
C4 C6 H6 118.1
C6 C7 C8 124.(2)
C6 C7 C5 115.6(18)
C8 C7 C5 120.1(19)
C9 C8 C7 175.5(19)
C8 C9 Au01 171.7(16)
N1 C10 Au01 175.9(18)
N1 C11 C12 104.6(15)
N1 C11 H11A 110.8
C12 C11 H11A 110.8
N1 C11 H11B 110.8
C12 C11 H11B 110.8
H11A C11 H11B 108.9
C11 C12 C13 108.4(14)
C11 C12 H12A 110.0
C13 C12 H12A 110.0
C11 C12 H12B 110.0
C13 C12 H12B 110.0
H12A C12 H12B 108.4
C14 C13 C12 113.0(13)
C14 C13 H13A 109.0
C12 C13 H13A 109.0
C14 C13 H13B 109.0
C12 C13 H13B 109.0
H13A C13 H13B 107.8
C13 C14 C15 112.3(15)
C13 C14 H14A 109.1
C15 C14 H14A 109.1
C13 C14 H14B 109.1
C15 C14 H14B 109.1
H14A C14 H14B 107.9
C14 C15 H15A 109.5
C14 C15 H15B 109.5
H15A C15 H15B 109.5
C14 C15 H15C 109.5
H15A C15 H15C 109.5
H15B C15 H15C 109.5
C10 N1 C11 171.(2)

loop_
_geom_bond_atom_site_label_1
_geom_bond_atom_site_label_2
_geom_bond_distance
Au01 C10 1.928(14)
Au01 C9 1.968(17)
C1 F3 1.343(10)
C1 F1 1.344(10)
C1 F2 1.350(10)
C1 C2 1.47(3)
C2 C3 1.35(3)
C2 C4 1.38(3)
C3 C5 1.39(3)
C3 H3 0.95
C4 C6 1.37(3)
C4 H4 0.95
C5 C7 1.42(3)
C5 H5 0.95
C6 C7 1.36(3)
C6 H6 0.95
C7 C8 1.39(3)
C8 C9 1.217(10)
C10 N1 1.158(10)
C11 N1 1.47(3)
C11 C12 1.546(7)
C11 H11A 0.99
C11 H11B 0.99
C12 C13 1.547(7)
C12 H12A 0.99
C12 H12B 0.99
C13 C14 1.545(7)
C13 H13A 0.99
C13 H13B 0.99
C14 C15 1.547(7)
C14 H14A 0.99
C14 H14B 0.99
C15 H15A 0.98
C15 H15B 0.98
C15 H15C 0.98
